data_4307418
loop_
_publ_author_name
'Antonio Rodr\'iguez-Di\'eguez'
'Joan Cano'
'Raikko Kivek\"as'
'Abderrahmane Debdoubi'
'Enrique Colacio'

_publ_contact_author
;
     Prof. Enrique Colacio
     Departamento de Qu\'imica Inorg\'anica
     Facultad de Ciencias
     Universidad de Granada
     E-18071 Granada
     Spain
;
_publ_contact_author_email ecolacio@ugr.es
_publ_contact_author_fax '+34 958 248526'
_publ_contact_author_phone '+34 958 243236'
_publ_section_title
;
Self-Assembled Cationic Heterochiral Honeycomb-Layered Metal Complexes with
the in Situ Generated Pyrimidine-2-carboxylato Bisdidentate Ligand.
Hydrothermal Synthesis, Crystal Structures, Magnetic Properties, and
Theoretical Study of [M2(\m-pymca)3]OH.H2O (M = FeII, CoII)
;
_journal_name_full 'Inorganic Chemistry'
_journal_page_first 2503
_journal_page_last 2510
_journal_paper_doi 10.1021/ic061908e
_journal_volume 46
_journal_year 2007
_chemical_formula_moiety 'C15 H9 Co2 N6 O6, OH, H2 O'
_chemical_formula_sum 'C15 H12 Co2 N6 O8'
_chemical_formula_weight 522.17
_chemical_name_systematic
; 
 ? 
;
_space_group_IT_number 157
_symmetry_cell_setting trigonal
_symmetry_space_group_name_Hall 'P 3 -2'
_symmetry_space_group_name_H-M 'P 3 1 m'
_atom_sites_solution_hydrogens geom
_atom_sites_solution_primary direct
_atom_sites_solution_secondary difmap
_audit_creation_method SHELXL-97
_cell_angle_alpha 90.00
_cell_angle_beta 90.00
_cell_angle_gamma 120.00
_cell_formula_units_Z 1
_cell_length_a 9.548(5)
_cell_length_b 9.548(5)
_cell_length_c 6.077(5)
_cell_measurement_reflns_used 523
_cell_measurement_temperature 153(2)
_cell_measurement_theta_max 20.175
_cell_measurement_theta_min 2.463
_cell_volume 479.8(5)
_computing_cell_refinement 'Bruker APEX'
_computing_data_collection 'Bruker APEX'
_computing_data_reduction 'Bruker SHELXTL'
_computing_molecular_graphics 'Bruker SHELXTL'
_computing_publication_material 'Bruker SHELXTL'
_computing_structure_refinement 'SHELXL-97 (Sheldrick, 1997)'
_computing_structure_solution 'SHELXS-97 (Sheldrick, 1990)'
_diffrn_ambient_temperature 153(2)
_diffrn_measured_fraction_theta_full 0.991
_diffrn_measured_fraction_theta_max 0.991
_diffrn_measurement_device_type 'CCD area detector'
_diffrn_measurement_method 'phi and omega scans'
_diffrn_radiation_monochromator graphite
_diffrn_radiation_source 'fine-focus sealed tube'
_diffrn_radiation_type MoK\a
_diffrn_radiation_wavelength 0.71073
_diffrn_reflns_av_R_equivalents 0.0581
_diffrn_reflns_av_sigmaI/netI 0.0476
_diffrn_reflns_limit_h_max 11
_diffrn_reflns_limit_h_min -11
_diffrn_reflns_limit_k_max 11
_diffrn_reflns_limit_k_min -11
_diffrn_reflns_limit_l_max 7
_diffrn_reflns_limit_l_min -6
_diffrn_reflns_number 2586
_diffrn_reflns_theta_full 25.04
_diffrn_reflns_theta_max 25.04
_diffrn_reflns_theta_min 2.46
_diffrn_standards_decay_% <1
_exptl_absorpt_coefficient_mu 1.788
_exptl_absorpt_correction_T_max 0.9483
_exptl_absorpt_correction_T_min 0.7629
_exptl_absorpt_correction_type 'empirical (Sheldrick, 1996)'
_exptl_crystal_colour orange
_exptl_crystal_density_diffrn 1.807
_exptl_crystal_density_method 'not measured'
_exptl_crystal_description prismatic
_exptl_crystal_F_000 262
_exptl_crystal_size_max 0.16
_exptl_crystal_size_mid 0.10
_exptl_crystal_size_min 0.03
_refine_diff_density_max 0.683
_refine_diff_density_min -0.654
_refine_diff_density_rms 0.134
_refine_ls_abs_structure_details 'Flack H D (1983), Acta Cryst. A39, 876-881'
_refine_ls_abs_structure_Flack 0.20(10)
_refine_ls_extinction_method none
_refine_ls_goodness_of_fit_ref 1.144
_refine_ls_hydrogen_treatment constr
_refine_ls_matrix_type full
_refine_ls_number_parameters 54
_refine_ls_number_reflns 579
_refine_ls_number_restraints 26
_refine_ls_restrained_S_all 1.134
_refine_ls_R_factor_all 0.0825
_refine_ls_R_factor_gt 0.0704
_refine_ls_shift/su_max 0.000
_refine_ls_shift/su_mean 0.000
_refine_ls_structure_factor_coef Fsqd
_refine_ls_weighting_details
;
 calc w=1/[\s^2^(Fo^2^)+(0.1306P)^2^+0.3982P] where P=(Fo^2^+2Fc^2^)/3 
;
_refine_ls_weighting_scheme calc
_refine_ls_wR_factor_gt 0.1878
_refine_ls_wR_factor_ref 0.2005
_reflns_number_gt 498
_reflns_number_total 579
_reflns_threshold_expression >2sigma(I)
_cod_data_source_file ic061908esi20061005_061615_1.cif
_cod_data_source_block compound_1
_cod_database_code 4307418

loop_
_symmetry_equiv_pos_as_xyz
'x, y, z'
'-y, x-y, z'
'-x+y, -x, z'
'y, x, z'
'x-y, -y, z'
'-x, -x+y, z'

loop_
_atom_site_label
_atom_site_type_symbol
_atom_site_fract_x
_atom_site_fract_y
_atom_site_fract_z
_atom_site_U_iso_or_equiv
_atom_site_adp_type
_atom_site_occupancy
_atom_site_calc_flag
_atom_site_refinement_flags
_atom_site_disorder_assembly
_atom_site_disorder_group
Co Co 0.6667 0.3333 0.4000 0.03634(16) Uani 1 d S . .
N N 0.8651(3) 0.3576(3) 0.5847(4) 0.0385(10) Uani 1 d U . .
O1 O 0.8592(3) 0.5049(3) 0.2146(4) 0.0461(8) Uani 1 d . . .
C1 C 1.0000 0.4450(5) 0.5243(8) 0.0438(13) Uani 1 d SDU . .
C2 C 0.8518(6) 0.2636(6) 0.7912(8) 0.0760(19) Uani 1 d . . .
H2 H 0.7494 0.1864 0.8492 0.091 Uiso 1 calc R . .
C3 C 1.0000 0.2948(8) 0.8976(15) 0.098(3) Uani 1 d S . .
H3 H 1.0000 0.2416 1.0297 0.118 Uiso 1 calc SR . .
C4 C 1.0000 0.5350(4) 0.3072(7) 0.0249(11) Uani 1 d SD . .
O2 O 1.0000 0.0000 1.045(2) 0.364(16) Uani 1 d SDU . .
O3 O 1.0000 0.0000 1.469(2) 0.368(17) Uani 1 d SDU . .

loop_
_atom_site_aniso_label
_atom_site_aniso_U_11
_atom_site_aniso_U_22
_atom_site_aniso_U_33
_atom_site_aniso_U_23
_atom_site_aniso_U_13
_atom_site_aniso_U_12
Co 0.03404(18) 0.03404(18) 0.0409(3) 0.000 0.000 0.01702(9)
N 0.0314(12) 0.0497(14) 0.0241(14) 0.0132(11) 0.0100(11) 0.0126(10)
O1 0.0474(10) 0.0306(10) 0.0640(18) 0.0003(11) 0.0084(11) 0.0224(7)
C1 0.083(4) 0.0376(16) 0.026(2) 0.0045(16) 0.000 0.0417(18)
C2 0.057(2) 0.071(2) 0.084(4) -0.001(3) 0.000(2) 0.0201(19)
C3 0.112(7) 0.088(3) 0.101(5) 0.046(3) 0.000 0.056(3)
C4 0.0162(19) 0.0230(15) 0.033(2) 0.0078(15) 0.000 0.0081(10)
O2 0.330(19) 0.330(19) 0.43(3) 0.000 0.000 0.165(9)
O3 0.373(19) 0.373(19) 0.36(3) 0.000 0.000 0.186(9)

loop_
_atom_type_symbol
_atom_type_description
_atom_type_scat_dispersion_real
_atom_type_scat_dispersion_imag
_atom_type_scat_source
C C 0.0033 0.0016 'International Tables Vol C Tables 4.2.6.8 and 6.1.1.4'
H H 0.0000 0.0000 'International Tables Vol C Tables 4.2.6.8 and 6.1.1.4'
N N 0.0061 0.0033 'International Tables Vol C Tables 4.2.6.8 and 6.1.1.4'
O O 0.0106 0.0060 'International Tables Vol C Tables 4.2.6.8 and 6.1.1.4'
Co Co 0.3494 0.9721 'International Tables Vol C Tables 4.2.6.8 and 6.1.1.4'

loop_
_geom_angle_atom_site_label_1
_geom_angle_atom_site_label_2
_geom_angle_atom_site_label_3
_geom_angle
_geom_angle_site_symmetry_1
_geom_angle_site_symmetry_3
_geom_angle_publ_flag
O1 Co O1 93.39(10) 3_665 . ?
O1 Co O1 93.39(10) 3_665 2_655 ?
O1 Co O1 93.39(10) . 2_655 ?
O1 Co N 93.98(11) 3_665 . ?
O1 Co N 79.08(10) . . ?
O1 Co N 169.76(11) 2_655 . ?
O1 Co N 79.08(10) 3_665 3_665 ?
O1 Co N 169.76(11) . 3_665 ?
O1 Co N 93.98(11) 2_655 3_665 ?
N Co N 94.39(11) . 3_665 ?
O1 Co N 169.76(11) 3_665 2_655 ?
O1 Co N 93.98(11) . 2_655 ?
O1 Co N 79.08(10) 2_655 2_655 ?
N Co N 94.39(11) . 2_655 ?
N Co N 94.39(11) 3_665 2_655 ?
C1 N C2 114.3(4) . . ?
C1 N Co 120.7(3) . . ?
C2 N Co 124.9(2) . . ?
C4 O1 Co 109.6(2) . . ?
N C1 N 139.3(5) 6_765 . ?
N C1 C4 110.2(3) 6_765 . ?
N C1 C4 110.2(3) . . ?
C3 C2 N 117.8(4) . . ?
C3 C2 H2 121.1 . . ?
N C2 H2 121.1 . . ?
C2 C3 C2 116.1(7) . 6_765 ?
C2 C3 H3 122.0 . . ?
C2 C3 H3 122.0 6_765 . ?
O1 C4 O1 119.3(4) . 6_765 ?
O1 C4 C1 120.34(19) . . ?
O1 C4 C1 120.34(19) 6_765 . ?

loop_
_geom_bond_atom_site_label_1
_geom_bond_atom_site_label_2
_geom_bond_distance
_geom_bond_site_symmetry_2
_geom_bond_publ_flag
Co O1 2.079(2) 3_665 ?
Co O1 2.079(2) . ?
Co O1 2.079(2) 2_655 ?
Co N 2.113(3) . ?
Co N 2.113(3) 3_665 ?
Co N 2.113(3) 2_655 ?
N C1 1.190(3) . ?
N C2 1.511(6) . ?
O1 C4 1.349(4) . ?
C1 N 1.190(3) 6_765 ?
C1 C4 1.575(6) . ?
C2 C3 1.444(7) . ?
C2 H2 0.9500 . ?
C3 C2 1.444(7) 6_765 ?
C3 H3 0.9500 . ?
C4 O1 1.349(4) 6_765 ?

loop_
_geom_hbond_atom_site_label_D
_geom_hbond_atom_site_label_H
_geom_hbond_atom_site_label_A
_geom_hbond_distance_DH
_geom_hbond_distance_HA
_geom_hbond_distance_DA
_geom_hbond_angle_DHA
_geom_hbond_site_symmetry_A
C3 H3 O2 0.95 2.31 2.954(8) 124.6 .

loop_
_geom_torsion_atom_site_label_1
_geom_torsion_atom_site_label_2
_geom_torsion_atom_site_label_3
_geom_torsion_atom_site_label_4
_geom_torsion
_geom_torsion_site_symmetry_1
_geom_torsion_site_symmetry_2
_geom_torsion_site_symmetry_3
_geom_torsion_site_symmetry_4
_geom_torsion_publ_flag
O1 C4 C1 N -1.4(6) . . . . ?
